data_4020820
loop_
_publ_author_name
'Satoshi Shimono'
'Rui Tamura'
'Naohiko Ikuma'
'Tatsuya Takimoto'
'Naoyuki Kawame'
'Osamu Tamada'
'Naoko Sakai'
'Hiroaki Matsuura'
'Jun Yamauchi'

_publ_section_title
;
 Preparation and Characterization of New Chiral Nitronyl
 Nitroxides Bearing a Stereogenic Center in the Imidazolyl Framework
;
_journal_name_full 'Journal of Organic Chemistry'
_journal_page_first 475
_journal_page_last 481
_journal_paper_doi 10.1021/jo0354443
_journal_volume 69
_journal_year 2004
_chemical_absolute_configuration rm
_chemical_formula_moiety 'C16 H24 N2 O8 '
_chemical_formula_sum 'C16 H24 N2 O8'
_chemical_formula_weight 372.374
_space_group_IT_number 4
_symmetry_cell_setting monoclinic
_symmetry_space_group_name_Hall 'P 2yb'
_symmetry_space_group_name_H-M 'P 1 21 1'
_cell_angle_alpha 90.00
_cell_angle_beta 91.630(5)
_cell_angle_gamma 90.00
_cell_formula_units_Z 2
_cell_length_a 6.3253(4)
_cell_length_b 13.8840(10)
_cell_length_c 10.5060(10)
_cell_measurement_temperature 298
_cell_volume 922.30(12)
_exptl_crystal_density_diffrn 1.341
_cod_depositor_comments
;
The following automatic conversions were performed:
'_symmetry_cell_setting' value 'Monoclinic' changed to 'monoclinic'
according to '/home/saulius/struct/CIF-dictionaries/cif_core.dic'
dictionary named 'cif_core.dic' version 2.4.1 from 2010-06-29.

Automatic conversion script
Id: cif_fix_enum 1527 2010-12-29 10:47:43Z saulius 
;
_cod_original_sg_symbol_Hall 'P 2yb  '
_cod_original_sg_symbol_H-M 'P 21'
_cod_original_formula_sum 'C16 H24 N2 O8 '
_cod_database_code 4020820

loop_
_symmetry_equiv_pos_as_xyz
+X,+Y,+Z
'-X,+Y+ 1/2,-Z'

loop_
_atom_site_label
_atom_site_type_symbol
_atom_site_fract_x
_atom_site_fract_y
_atom_site_fract_z
_atom_site_U_iso_or_equiv
_atom_site_adp_type
_atom_site_occupancy
_atom_site_symmetry_multiplicity
_atom_site_calc_flag
_atom_site_refinement_flags
_atom_site_disorder_assembly
_atom_site_disorder_group
O1 O -0.0706(5) -0.0380(3) 0.0918(4) 0.0505(10) Uani 1 1 d . . .
O2 O 0.1798(5) 0.1563(3) 0.2549(4) 0.0522(11) Uani 1 1 d . . .
O3 O -0.1037(7) 0.3708(4) 0.5035(5) 0.0691(14) Uani 1 1 d . . .
O4 O -0.0633(7) 0.2788(4) 0.6641(5) 0.0766(16) Uani 1 1 d . . .
O5 O -0.1301(7) -0.1509(4) -0.0559(5) 0.0779(16) Uani 1 1 d . . .
O6 O -0.1626(6) 0.1332(5) 0.2025(5) 0.090(2) Uani 1 1 d . . .
O8 O 0.3357(10) 0.0887(5) 0.5791(7) 0.105(2) Uani 1 1 d . . .
O7 O 0.0196(8) 0.1134(4) 0.5154(7) 0.0935(19) Uani 1 1 d . . .
N1 N 0.2052(8) 0.1356(4) 0.5213(5) 0.0538(13) Uani 1 1 d . . .
N2 N 0.0062(7) 0.3223(4) 0.5747(5) 0.0494(12) Uani 1 1 d . . .
C1 C 0.1041(7) 0.0288(4) 0.1182(5) 0.0405(13) Uani 1 1 d . . .
C2 C 0.2424(7) 0.3136(4) 0.5485(5) 0.0431(13) Uani 1 1 d . . .
C3 C 0.5025(8) 0.2179(6) 0.4189(7) 0.0603(17) Uani 1 1 d . . .
C4 C 0.3465(10) -0.0928(5) 0.0625(6) 0.0547(15) Uani 1 1 d . . .
C5 C 0.3861(9) 0.1082(5) -0.0211(6) 0.0582(16) Uani 1 1 d . . .
C6 C 0.2007(8) -0.0566(4) -0.0481(5) 0.0426(13) Uani 1 1 d . . .
C7 C 0.1795(8) 0.0518(5) -0.0180(5) 0.0428(13) Uani 1 1 d . . .
C8 C 0.2832(9) -0.0314(5) 0.1760(5) 0.0502(14) Uani 1 1 d . . .
C9 C 0.0101(10) 0.1031(5) -0.1001(6) 0.0602(17) Uani 1 1 d . . .
C10 C -0.0137(10) -0.0907(5) -0.0114(7) 0.0533(15) Uani 1 1 d . . .
C11 C 0.0192(8) 0.1094(5) 0.1940(5) 0.0513(15) Uani 1 1 d . . .
C12 C 0.2732(8) 0.2279(4) 0.4540(5) 0.0373(11) Uani 1 1 d . . .
C13 C 0.3561(9) 0.2979(6) 0.6773(6) 0.064(2) Uani 1 1 d . . .
C14 C 0.1314(10) 0.2373(5) 0.3348(6) 0.0538(16) Uani 1 1 d . . .
C15 C 0.3100(11) 0.4092(5) 0.4894(8) 0.068(2) Uani 1 1 d . . .
C16 C 0.2669(11) -0.0875(6) -0.1783(6) 0.0670(19) Uani 1 1 d . . .
H3A H 0.5887 0.2104 0.4950 0.090 Uiso 1 1 calc R . .
H3B H 0.5459 0.2745 0.3742 0.090 Uiso 1 1 calc R . .
H3C H 0.5185 0.1625 0.3654 0.090 Uiso 1 1 calc R . .
H4A H 0.3229 -0.1607 0.0789 0.066 Uiso 1 1 calc R . .
H4B H 0.4942 -0.0831 0.0436 0.066 Uiso 1 1 calc R . .
H5A H 0.4893 0.0784 0.0349 0.087 Uiso 1 1 calc R . .
H5B H 0.3621 0.1732 0.0060 0.087 Uiso 1 1 calc R . .
H5C H 0.4371 0.1085 -0.1063 0.087 Uiso 1 1 calc R . .
H8A H 0.2349 -0.0711 0.2454 0.060 Uiso 1 1 calc R . .
H8B H 0.3995 0.0087 0.2065 0.060 Uiso 1 1 calc R . .
H9A H -0.0013 0.1689 -0.0731 0.090 Uiso 1 1 calc R . .
H9B H -0.1234 0.0713 -0.0908 0.090 Uiso 1 1 calc R . .
H9C H 0.0489 0.1011 -0.1877 0.090 Uiso 1 1 calc R . .
H13A H 0.3088 0.2387 0.7140 0.097 Uiso 1 1 calc R . .
H13B H 0.3251 0.3504 0.7332 0.097 Uiso 1 1 calc R . .
H13C H 0.5059 0.2948 0.6655 0.097 Uiso 1 1 calc R . .
H14A H -0.0164 0.2362 0.3570 0.065 Uiso 1 1 calc R . .
H14B H 0.1598 0.2973 0.2911 0.065 Uiso 1 1 calc R . .
H15A H 0.2295 0.4201 0.4119 0.102 Uiso 1 1 calc R . .
H15B H 0.4578 0.4067 0.4713 0.102 Uiso 1 1 calc R . .
H15C H 0.2851 0.4608 0.5480 0.102 Uiso 1 1 calc R . .
H16A H 0.4114 -0.0693 -0.1901 0.100 Uiso 1 1 calc R . .
H16B H 0.1781 -0.0569 -0.2419 0.100 Uiso 1 1 calc R . .
H16C H 0.2535 -0.1562 -0.1859 0.100 Uiso 1 1 calc R . .

loop_
_atom_site_aniso_label
_atom_site_aniso_U_11
_atom_site_aniso_U_22
_atom_site_aniso_U_33
_atom_site_aniso_U_23
_atom_site_aniso_U_13
_atom_site_aniso_U_12
O1 0.0388(19) 0.062(3) 0.051(2) -0.010(2) 0.0092(15) -0.0116(19)
O2 0.043(2) 0.064(3) 0.049(2) -0.016(2) -0.0052(16) 0.0081(18)
O3 0.048(2) 0.074(3) 0.085(3) -0.005(3) -0.006(2) 0.018(2)
O4 0.054(3) 0.094(4) 0.084(4) 0.011(3) 0.020(2) 0.000(3)
O5 0.059(3) 0.081(4) 0.095(4) -0.033(3) 0.005(3) -0.026(3)
O6 0.041(2) 0.129(5) 0.098(4) -0.053(4) -0.012(2) 0.019(3)
O8 0.119(5) 0.074(4) 0.123(5) 0.041(4) -0.007(4) 0.027(4)
O7 0.068(3) 0.074(4) 0.140(5) 0.001(4) 0.028(3) -0.030(3)
N1 0.063(3) 0.036(3) 0.062(3) -0.005(3) 0.006(2) -0.001(2)
N2 0.045(3) 0.049(3) 0.054(3) -0.013(3) 0.003(2) 0.001(2)
C1 0.031(2) 0.054(4) 0.037(3) -0.006(3) 0.002(2) -0.004(2)
C2 0.034(3) 0.041(3) 0.054(3) -0.011(3) 0.001(2) -0.002(2)
C3 0.036(3) 0.071(5) 0.074(4) -0.015(4) 0.004(3) 0.001(3)
C4 0.052(3) 0.053(4) 0.060(4) 0.000(3) 0.003(3) 0.009(3)
C5 0.057(3) 0.060(4) 0.058(4) 0.002(3) 0.004(3) -0.012(3)
C6 0.039(3) 0.047(4) 0.042(3) -0.008(3) 0.007(2) -0.005(2)
C7 0.039(3) 0.052(4) 0.037(3) 0.001(3) -0.003(2) -0.002(2)
C8 0.050(3) 0.056(4) 0.044(3) 0.006(3) -0.004(2) 0.009(3)
C9 0.059(4) 0.072(5) 0.048(3) 0.006(3) -0.010(3) 0.011(3)
C10 0.048(3) 0.058(4) 0.054(4) -0.010(3) -0.001(2) -0.008(3)
C11 0.038(3) 0.070(4) 0.046(3) -0.013(3) -0.006(2) 0.007(3)
C12 0.038(2) 0.034(3) 0.040(3) -0.001(2) -0.001(2) -0.002(2)
C13 0.045(3) 0.087(6) 0.060(4) -0.025(4) -0.010(3) 0.000(3)
C14 0.062(4) 0.052(4) 0.047(3) -0.012(3) -0.009(3) 0.016(3)
C15 0.061(4) 0.044(4) 0.099(6) -0.004(4) 0.012(4) -0.010(3)
C16 0.061(4) 0.082(5) 0.059(4) -0.021(4) 0.012(3) -0.006(4)

loop_
_geom_bond_atom_site_label_1
_geom_bond_atom_site_label_2
_geom_bond_distance
_geom_bond_site_symmetry_2
_geom_bond_publ_flag
O1 C10 1.364(8) . ?
O1 C1 1.463(6) . ?
O2 C11 1.352(7) . ?
O2 C14 1.441(7) . ?
O3 N2 1.210(7) . ?
O4 N2 1.210(7) . ?
O5 C10 1.200(8) . ?
O6 C11 1.203(6) . ?
O8 N1 1.202(7) . ?
O7 N1 1.214(7) . ?
N1 C12 1.532(8) . ?
N2 C2 1.531(7) . ?
C1 C11 1.483(8) . ?
C1 C8 1.521(8) . ?
C1 C7 1.554(8) . ?
C2 C13 1.530(9) . ?
C2 C15 1.531(10) . ?
C2 C12 1.566(8) . ?
C3 C12 1.513(7) . ?
C4 C8 1.528(9) . ?
C4 C6 1.547(9) . ?
C5 C7 1.524(8) . ?
C6 C10 1.497(8) . ?
C6 C16 1.504(8) . ?
C6 C7 1.544(8) . ?
C7 C9 1.532(8) . ?
C12 C14 1.524(8) . ?
C3 H3A 0.9600 . ?
C3 H3B 0.9600 . ?
C3 H3C 0.9600 . ?
C4 H4A 0.9700 . ?
C4 H4B 0.9700 . ?
C5 H5A 0.9600 . ?
C5 H5B 0.9600 . ?
C5 H5C 0.9600 . ?
C8 H8A 0.9700 . ?
C8 H8B 0.9700 . ?
C9 H9A 0.9600 . ?
C9 H9B 0.9600 . ?
C9 H9C 0.9600 . ?
C13 H13A 0.9600 . ?
C13 H13B 0.9600 . ?
C13 H13C 0.9600 . ?
C14 H14A 0.9700 . ?
C14 H14B 0.9700 . ?
C15 H15A 0.9600 . ?
C15 H15B 0.9600 . ?
C15 H15C 0.9600 . ?
C16 H16A 0.9600 . ?
C16 H16B 0.9600 . ?
C16 H16C 0.9600 . ?
